data_4026818
loop_
_publ_author_name
'Yixi Yang'
'Michael R. Mannion'
'Louise N. Dawe'
'Christina M. Kraml'
'Robert A. Pascal'
'Graham J. Bodwell'

_publ_contact_author_address
;
Department of chemistry
Memorial University of Newfoundland
St. Johns, NL, A1B 3X7, Canada
;
_publ_contact_author_email gbodwell@mun.ca
_publ_contact_author_fax 1-709-737-3702
_publ_contact_author_name 'Prof. Graham Bodwell'
_publ_contact_author_phone 1-709-737-8406
_publ_section_title
;
 Synthesis, Crystal Structure, and Resolution of [10](1,6)Pyrenophane: An
 Inherently Chiral [n]Cyclophane
;
_journal_name_full 'Journal of Organic Chemistry'
_journal_page_first 57
_journal_page_last 67
_journal_paper_doi 10.1021/jo201013q
_journal_volume 77
_journal_year 2012
_chemical_formula_moiety 'C26 H28'
_chemical_formula_sum 'C26 H28'
_chemical_formula_weight 340.51
_chemical_name_systematic
; 
 ? 
;
_space_group_IT_number 14
_symmetry_cell_setting monoclinic
_symmetry_Int_Tables_number 14
_symmetry_space_group_name_Hall '-P 2ybc'
_symmetry_space_group_name_H-M 'P 1 21/c 1'
_atom_sites_solution_hydrogens geom
_atom_sites_solution_primary direct
_atom_sites_solution_secondary difmap
_audit_creation_method SHELXL-97
_cell_angle_alpha 90.00
_cell_angle_beta 124.708(12)
_cell_angle_gamma 90.00
_cell_formula_units_Z 8
_cell_length_a 9.799(5)
_cell_length_b 34.783(16)
_cell_length_c 13.065(7)
_cell_measurement_reflns_used 11266
_cell_measurement_temperature 153(2)
_cell_measurement_theta_max 30.7720
_cell_measurement_theta_min 1.9845
_cell_volume 3661(3)
_computing_cell_refinement 'CrystalClear (Rigaku/MSC Inc., 2005)'
_computing_data_collection 'CrystalClear (Rigaku/MSC Inc., 2005)'
_computing_data_reduction 'CrystalClear (Rigaku/MSC Inc., 2005)'
_computing_molecular_graphics 'CrystalStructure3.7.0(Rigaku/MSC Inc.,2005)'
_computing_publication_material 'CrystalStructure3.7.0(Rigaku/MSC Inc.,2005)'
_computing_structure_refinement 'SHELXL-97 (Sheldrick, 1997)'
_computing_structure_solution 'SHELXS-97 (Sheldrick, 1990)'
_diffrn_ambient_temperature 153(2)
_diffrn_detector_area_resol_mean 14.63
_diffrn_measured_fraction_theta_full 0.952
_diffrn_measured_fraction_theta_max 0.952
_diffrn_measurement_device_type 'Rigaku Saturn'
_diffrn_measurement_method \w
_diffrn_radiation_monochromator 'graphite - Rigaku SHINE'
_diffrn_radiation_source 'fine-focus sealed tube'
_diffrn_radiation_type MoK\a
_diffrn_radiation_wavelength 0.71075
_diffrn_reflns_av_R_equivalents 0.0547
_diffrn_reflns_av_sigmaI/netI 0.0509
_diffrn_reflns_limit_h_max 11
_diffrn_reflns_limit_h_min -11
_diffrn_reflns_limit_k_max 41
_diffrn_reflns_limit_k_min -41
_diffrn_reflns_limit_l_max 15
_diffrn_reflns_limit_l_min -15
_diffrn_reflns_number 27682
_diffrn_reflns_theta_full 25.00
_diffrn_reflns_theta_max 25.00
_diffrn_reflns_theta_min 2.53
_exptl_absorpt_coefficient_mu 0.069
_exptl_absorpt_correction_T_max 0.9972
_exptl_absorpt_correction_T_min 0.9862
_exptl_absorpt_correction_type numerical
_exptl_absorpt_process_details '(T. Higashi, 2000)'
_exptl_crystal_colour Colorless
_exptl_crystal_density_diffrn 1.236
_exptl_crystal_description Prism
_exptl_crystal_F_000 1472
_exptl_crystal_size_max 0.40
_exptl_crystal_size_mid 0.09
_exptl_crystal_size_min 0.08
_refine_diff_density_max 0.619
_refine_diff_density_min -0.400
_refine_diff_density_rms 0.103
_refine_ls_extinction_method none
_refine_ls_goodness_of_fit_ref 1.197
_refine_ls_hydrogen_treatment constr
_refine_ls_matrix_type full
_refine_ls_number_parameters 470
_refine_ls_number_reflns 6139
_refine_ls_number_restraints 0
_refine_ls_restrained_S_all 1.197
_refine_ls_R_factor_all 0.1324
_refine_ls_R_factor_gt 0.1240
_refine_ls_shift/su_max 0.000
_refine_ls_shift/su_mean 0.000
_refine_ls_structure_factor_coef Fsqd
_refine_ls_weighting_details 'calc w=1/[\s^2^(Fo^2^)+(0.1583P)^2^+9.6817P] where P=(Fo^2^+2Fc^2^)/3'
_refine_ls_weighting_scheme calc
_refine_ls_wR_factor_gt 0.3500
_refine_ls_wR_factor_ref 0.3563
_reflns_number_gt 5455
_reflns_number_total 6139
_reflns_threshold_expression >2sigma(I)
_cod_data_source_file jo201013q_si_002.cif
_cod_data_source_block YY-07-011-Rods
_cod_database_code 4026818

loop_
_symmetry_equiv_pos_as_xyz
'x, y, z'
'-x, y+1/2, -z+1/2'
'-x, -y, -z'
'x, -y-1/2, z-1/2'

loop_
_atom_site_label
_atom_site_type_symbol
_atom_site_fract_x
_atom_site_fract_y
_atom_site_fract_z
_atom_site_U_iso_or_equiv
_atom_site_adp_type
_atom_site_occupancy
_atom_site_symmetry_multiplicity
_atom_site_calc_flag
_atom_site_refinement_flags
C1 C 0.2794(7) 0.98564(15) 0.8058(5) 0.0409(12) Uani 1 1 d .
H1A H 0.2975 0.9787 0.7408 0.049 Uiso 1 1 calc R
H1B H 0.3591 1.0062 0.8581 0.049 Uiso 1 1 calc R
C2 C 0.1007(7) 1.00041(14) 0.7439(5) 0.0391(12) Uani 1 1 d .
H2A H 0.0906 1.0111 0.8095 0.047 Uiso 1 1 calc R
H2B H 0.0817 1.0218 0.6870 0.047 Uiso 1 1 calc R
C3 C -0.0355(6) 0.97068(14) 0.6706(5) 0.0354(11) Uani 1 1 d .
H3A H -0.1404 0.9815 0.6528 0.043 Uiso 1 1 calc R
H3B H -0.0081 0.9479 0.7246 0.043 Uiso 1 1 calc R
C4 C -0.0669(6) 0.95697(14) 0.5475(5) 0.0343(11) Uani 1 1 d .
H4A H -0.1235 0.9776 0.4844 0.041 Uiso 1 1 calc R
H4B H 0.0407 0.9517 0.5597 0.041 Uiso 1 1 calc R
C5 C -0.1717(7) 0.92123(15) 0.5005(5) 0.0418(13) Uani 1 1 d .
H5A H -0.2789 0.9270 0.4883 0.050 Uiso 1 1 calc R
H5B H -0.1156 0.9013 0.5659 0.050 Uiso 1 1 calc R
C6 C -0.2076(7) 0.90456(15) 0.3808(5) 0.0386(12) Uani 1 1 d .
H6A H -0.1026 0.9034 0.3863 0.046 Uiso 1 1 calc R
H6B H -0.2837 0.9221 0.3115 0.046 Uiso 1 1 calc R
C7 C -0.2841(7) 0.86484(15) 0.3506(5) 0.0382(12) Uani 1 1 d .
H7A H -0.3192 0.8579 0.2654 0.046 Uiso 1 1 calc R
H7B H -0.3850 0.8657 0.3507 0.046 Uiso 1 1 calc R
C8 C -0.1692(6) 0.83301(14) 0.4404(5) 0.0350(11) Uani 1 1 d .
H8A H -0.1283 0.8405 0.5266 0.042 Uiso 1 1 calc R
H8B H -0.2339 0.8090 0.4204 0.042 Uiso 1 1 calc R
C9 C -0.0223(7) 0.82546(15) 0.4340(5) 0.0381(12) Uani 1 1 d .
H9A H 0.0338 0.8502 0.4431 0.046 Uiso 1 1 calc R
H9B H -0.0630 0.8149 0.3509 0.046 Uiso 1 1 calc R
C10 C 0.1057(7) 0.79728(15) 0.5347(5) 0.0388(12) Uani 1 1 d .
H10A H 0.0616 0.7709 0.5084 0.047 Uiso 1 1 calc R
H10B H 0.2085 0.7988 0.5373 0.047 Uiso 1 1 calc R
C11 C 0.1512(6) 0.80330(14) 0.6645(5) 0.0346(11) Uani 1 1 d .
C12 C 0.1238(7) 0.77432(14) 0.7241(5) 0.0386(12) Uani 1 1 d .
H12 H 0.0812 0.7504 0.6829 0.046 Uiso 1 1 calc R
C13 C 0.1561(7) 0.77910(15) 0.8409(5) 0.0407(13) Uani 1 1 d .
H13 H 0.1403 0.7580 0.8794 0.049 Uiso 1 1 calc R
C14 C 0.2360(7) 0.82051(17) 1.0202(5) 0.0450(13) Uani 1 1 d .
H14 H 0.2218 0.7999 1.0610 0.054 Uiso 1 1 calc R
C15 C 0.2797(6) 0.85558(18) 1.0745(5) 0.0429(13) Uani 1 1 d .
H15 H 0.2989 0.8589 1.1540 0.051 Uiso 1 1 calc R
C16 C 0.3277(7) 0.92448(17) 1.0636(5) 0.0445(13) Uani 1 1 d .
H16 H 0.3477 0.9288 1.1429 0.053 Uiso 1 1 calc R
C17 C 0.3291(7) 0.95502(17) 0.9974(5) 0.0439(13) Uani 1 1 d .
H17 H 0.3447 0.9801 1.0309 0.053 Uiso 1 1 calc R
C18 C 0.3091(6) 0.95084(14) 0.8853(5) 0.0350(11) Uani 1 1 d .
C19 C 0.2929(6) 0.90466(14) 0.7311(5) 0.0352(11) Uani 1 1 d .
H19 H 0.3170 0.9248 0.6945 0.042 Uiso 1 1 calc R
C20 C 0.2581(6) 0.86936(14) 0.6789(5) 0.0328(11) Uani 1 1 d .
H20 H 0.2621 0.8650 0.6089 0.039 Uiso 1 1 calc R
C21 C 0.2155(6) 0.83872(14) 0.7279(5) 0.0329(11) Uani 1 1 d .
C22 C 0.2110(6) 0.81392(15) 0.9034(5) 0.0374(12) Uani 1 1 d .
C23 C 0.2974(6) 0.88740(16) 1.0156(5) 0.0379(12) Uani 1 1 d .
C24 C 0.2948(6) 0.91297(14) 0.8390(4) 0.0314(10) Uani 1 1 d .
C25 C 0.2374(6) 0.84454(14) 0.8436(4) 0.0316(11) Uani 1 1 d .
C26 C 0.2793(6) 0.88158(14) 0.8999(5) 0.0329(11) Uani 1 1 d .
C27 C 0.8673(7) 0.95657(15) 0.9116(5) 0.0413(13) Uani 1 1 d .
H27A H 0.8552 0.9822 0.9383 0.050 Uiso 1 1 calc R
H27B H 0.9677 0.9574 0.9108 0.050 Uiso 1 1 calc R
C28 C 0.8974(6) 0.92718(17) 1.0100(5) 0.0420(13) Uani 1 1 d .
H28A H 0.9544 0.9045 1.0047 0.050 Uiso 1 1 calc R
H28B H 0.9732 0.9387 1.0935 0.050 Uiso 1 1 calc R
C29 C 0.7414(7) 0.91352(17) 0.9981(5) 0.0448(13) Uani 1 1 d .
H29A H 0.6575 0.9063 0.9104 0.054 Uiso 1 1 calc R
H29B H 0.6956 0.9351 1.0190 0.054 Uiso 1 1 calc R
C30 C 0.7699(7) 0.8792(2) 1.0819(5) 0.0535(16) Uani 1 1 d .
H30A H 0.8589 0.8860 1.1689 0.064 Uiso 1 1 calc R
H30B H 0.6672 0.8749 1.0781 0.064 Uiso 1 1 calc R
C31 C 0.8169(7) 0.84184(19) 1.0498(5) 0.0523(16) Uani 1 1 d .
H31A H 0.8575 0.8236 1.1197 0.063 Uiso 1 1 calc R
H31B H 0.9096 0.8469 1.0415 0.063 Uiso 1 1 calc R
C32 C 0.6760(7) 0.82291(18) 0.9308(5) 0.0488(14) Uani 1 1 d .
H32A H 0.5925 0.8137 0.9451 0.059 Uiso 1 1 calc R
H32B H 0.6219 0.8427 0.8647 0.059 Uiso 1 1 calc R
C33 C 0.7242(7) 0.78970(17) 0.8836(6) 0.0486(14) Uani 1 1 d .
H33A H 0.7760 0.7694 0.9481 0.058 Uiso 1 1 calc R
H33B H 0.8078 0.7985 0.8690 0.058 Uiso 1 1 calc R
C34 C 0.5755(7) 0.77271(17) 0.7629(6) 0.0503(15) Uani 1 1 d .
H34A H 0.5110 0.7569 0.7842 0.060 Uiso 1 1 calc R
H34B H 0.5032 0.7942 0.7101 0.060 Uiso 1 1 calc R
C35 C 0.6134(7) 0.74819(16) 0.6860(6) 0.0483(14) Uani 1 1 d .
H35A H 0.6912 0.7276 0.7400 0.058 Uiso 1 1 calc R
H35B H 0.5092 0.7357 0.6191 0.058 Uiso 1 1 calc R
C36 C 0.6875(7) 0.76920(15) 0.6268(6) 0.0444(13) Uani 1 1 d .
H36A H 0.8015 0.7776 0.6929 0.053 Uiso 1 1 calc R
H36B H 0.6948 0.7513 0.5712 0.053 Uiso 1 1 calc R
C37 C 0.5863(6) 0.80365(14) 0.5534(5) 0.0335(11) Uani 1 1 d .
C38 C 0.4365(7) 0.79836(15) 0.4394(5) 0.0391(12) Uani 1 1 d .
H38 H 0.4083 0.7733 0.4045 0.047 Uiso 1 1 calc R
C39 C 0.3276(7) 0.82773(16) 0.3752(5) 0.0410(12) Uani 1 1 d .
H39 H 0.2277 0.8228 0.2962 0.049 Uiso 1 1 calc R
C40 C 0.2489(7) 0.89601(16) 0.3630(5) 0.0412(12) Uani 1 1 d .
H40 H 0.1495 0.8921 0.2829 0.049 Uiso 1 1 calc R
C41 C 0.2797(7) 0.93054(16) 0.4155(5) 0.0421(13) Uani 1 1 d .
H41 H 0.2014 0.9506 0.3720 0.051 Uiso 1 1 calc R
C42 C 0.4601(7) 0.97308(15) 0.5965(5) 0.0409(12) Uani 1 1 d .
H42 H 0.3849 0.9938 0.5551 0.049 Uiso 1 1 calc R
C43 C 0.5999(6) 0.97817(14) 0.7165(5) 0.0371(12) Uani 1 1 d .
H43 H 0.6143 1.0021 0.7568 0.044 Uiso 1 1 calc R
C44 C 0.7194(6) 0.94996(14) 0.7802(5) 0.0361(11) Uani 1 1 d .
C45 C 0.8188(6) 0.88554(14) 0.7664(5) 0.0322(11) Uani 1 1 d .
H45 H 0.9259 0.8906 0.8394 0.039 Uiso 1 1 calc R
C46 C 0.7872(6) 0.85075(14) 0.7132(4) 0.0305(10) Uani 1 1 d .
H46 H 0.8723 0.8319 0.7502 0.037 Uiso 1 1 calc R
C47 C 0.6291(6) 0.84113(13) 0.6023(4) 0.0293(10) Uani 1 1 d .
C48 C 0.3611(6) 0.86483(15) 0.4238(5) 0.0368(11) Uani 1 1 d .
C49 C 0.4288(6) 0.93839(14) 0.5367(5) 0.0349(11) Uani 1 1 d .
C50 C 0.6973(6) 0.91479(13) 0.7169(5) 0.0308(10) Uani 1 1 d .
C51 C 0.5128(6) 0.87150(13) 0.5403(4) 0.0288(10) Uani 1 1 d .
C52 C 0.5477(6) 0.90823(13) 0.5983(4) 0.0293(10) Uani 1 1 d .

loop_
_atom_site_aniso_label
_atom_site_aniso_U_11
_atom_site_aniso_U_22
_atom_site_aniso_U_33
_atom_site_aniso_U_23
_atom_site_aniso_U_13
_atom_site_aniso_U_12
C1 0.041(3) 0.041(3) 0.045(3) -0.010(2) 0.027(3) -0.009(2)
C2 0.049(3) 0.033(3) 0.045(3) -0.006(2) 0.032(3) -0.005(2)
C3 0.039(3) 0.037(3) 0.038(3) 0.000(2) 0.027(2) 0.003(2)
C4 0.043(3) 0.035(2) 0.033(3) 0.008(2) 0.026(2) 0.004(2)
C5 0.051(3) 0.040(3) 0.047(3) -0.002(2) 0.036(3) -0.003(2)
C6 0.039(3) 0.049(3) 0.030(3) 0.007(2) 0.021(2) 0.001(2)
C7 0.040(3) 0.050(3) 0.025(3) -0.002(2) 0.019(2) -0.004(2)
C8 0.038(3) 0.035(2) 0.031(3) -0.006(2) 0.019(2) -0.009(2)
C9 0.048(3) 0.042(3) 0.035(3) -0.010(2) 0.029(3) -0.008(2)
C10 0.044(3) 0.039(3) 0.041(3) -0.005(2) 0.028(3) -0.002(2)
C11 0.034(3) 0.035(2) 0.038(3) 0.004(2) 0.022(2) 0.007(2)
C12 0.039(3) 0.034(3) 0.049(3) 0.004(2) 0.028(3) 0.005(2)
C13 0.042(3) 0.039(3) 0.044(3) 0.016(2) 0.027(3) 0.009(2)
C14 0.043(3) 0.059(3) 0.039(3) 0.014(3) 0.027(3) 0.009(3)
C15 0.034(3) 0.072(4) 0.023(3) 0.007(3) 0.016(2) 0.008(3)
C16 0.037(3) 0.067(4) 0.029(3) -0.007(3) 0.018(2) 0.004(3)
C17 0.036(3) 0.055(3) 0.038(3) -0.014(3) 0.019(3) -0.004(2)
C18 0.032(3) 0.038(3) 0.034(3) -0.004(2) 0.019(2) -0.002(2)
C19 0.037(3) 0.039(3) 0.036(3) 0.002(2) 0.025(2) 0.000(2)
C20 0.030(2) 0.043(3) 0.029(3) -0.001(2) 0.019(2) -0.002(2)
C21 0.029(2) 0.037(3) 0.032(3) 0.004(2) 0.016(2) 0.0072(19)
C22 0.031(3) 0.047(3) 0.033(3) 0.010(2) 0.018(2) 0.009(2)
C23 0.027(3) 0.057(3) 0.025(3) -0.007(2) 0.013(2) 0.001(2)
C24 0.024(2) 0.044(3) 0.026(2) 0.002(2) 0.013(2) 0.0018(19)
C25 0.028(2) 0.040(3) 0.027(3) 0.005(2) 0.016(2) 0.0075(19)
C26 0.021(2) 0.046(3) 0.027(3) -0.001(2) 0.011(2) 0.0035(19)
C27 0.041(3) 0.045(3) 0.040(3) -0.015(2) 0.025(3) -0.006(2)
C28 0.034(3) 0.059(3) 0.030(3) -0.013(2) 0.016(2) -0.001(2)
C29 0.036(3) 0.064(4) 0.032(3) -0.006(3) 0.018(2) 0.002(3)
C30 0.036(3) 0.097(5) 0.025(3) 0.003(3) 0.016(3) -0.001(3)
C31 0.036(3) 0.078(4) 0.032(3) 0.021(3) 0.013(3) 0.008(3)
C32 0.033(3) 0.071(4) 0.039(3) 0.012(3) 0.018(3) 0.004(3)
C33 0.044(3) 0.057(3) 0.048(4) 0.023(3) 0.028(3) 0.012(3)
C34 0.048(3) 0.055(3) 0.051(4) 0.019(3) 0.030(3) 0.004(3)
C35 0.047(3) 0.038(3) 0.051(4) 0.008(3) 0.022(3) 0.002(2)
C36 0.046(3) 0.035(3) 0.057(4) -0.007(2) 0.032(3) -0.001(2)
C37 0.036(3) 0.036(3) 0.035(3) -0.002(2) 0.024(2) -0.004(2)
C38 0.046(3) 0.041(3) 0.039(3) -0.008(2) 0.029(3) -0.010(2)
C39 0.041(3) 0.053(3) 0.030(3) -0.007(2) 0.021(2) -0.009(2)
C40 0.038(3) 0.054(3) 0.027(3) 0.009(2) 0.015(2) 0.006(2)
C41 0.033(3) 0.051(3) 0.035(3) 0.018(2) 0.016(2) 0.013(2)
C42 0.043(3) 0.042(3) 0.044(3) 0.011(2) 0.029(3) 0.007(2)
C43 0.048(3) 0.029(2) 0.050(3) -0.003(2) 0.037(3) 0.000(2)
C44 0.036(3) 0.040(3) 0.036(3) -0.004(2) 0.023(2) -0.002(2)
C45 0.031(2) 0.043(3) 0.024(2) -0.001(2) 0.016(2) -0.001(2)
C46 0.032(2) 0.036(2) 0.029(3) 0.000(2) 0.020(2) 0.0031(19)
C47 0.033(3) 0.038(2) 0.023(2) 0.0005(19) 0.020(2) -0.0004(19)
C48 0.039(3) 0.048(3) 0.029(3) 0.001(2) 0.023(2) -0.002(2)
C49 0.040(3) 0.042(3) 0.028(3) 0.009(2) 0.021(2) 0.007(2)
C50 0.032(3) 0.036(2) 0.031(3) -0.001(2) 0.022(2) -0.0022(19)
C51 0.032(2) 0.035(2) 0.023(2) 0.0038(19) 0.018(2) -0.0020(19)
C52 0.031(2) 0.037(2) 0.026(2) 0.0032(19) 0.020(2) 0.0019(19)

loop_
_atom_type_symbol
_atom_type_description
_atom_type_scat_dispersion_real
_atom_type_scat_dispersion_imag
_atom_type_scat_source
C C 0.0033 0.0016 'International Tables Vol C Tables 4.2.6.8 and 6.1.1.4'
H H 0.0000 0.0000 'International Tables Vol C Tables 4.2.6.8 and 6.1.1.4'

loop_
_geom_angle_atom_site_label_1
_geom_angle_atom_site_label_2
_geom_angle_atom_site_label_3
_geom_angle
C18 C1 C2 110.1(4)
C18 C1 H1A 109.6
C2 C1 H1A 109.6
C18 C1 H1B 109.6
C2 C1 H1B 109.6
H1A C1 H1B 108.1
C3 C2 C1 115.6(4)
C3 C2 H2A 108.4
C1 C2 H2A 108.4
C3 C2 H2B 108.4
C1 C2 H2B 108.4
H2A C2 H2B 107.4
C2 C3 C4 116.9(4)
C2 C3 H3A 108.1
C4 C3 H3A 108.1
C2 C3 H3B 108.1
C4 C3 H3B 108.1
H3A C3 H3B 107.3
C5 C4 C3 111.6(4)
C5 C4 H4A 109.3
C3 C4 H4A 109.3
C5 C4 H4B 109.3
C3 C4 H4B 109.3
H4A C4 H4B 108.0
C4 C5 C6 116.3(4)
C4 C5 H5A 108.2
C6 C5 H5A 108.2
C4 C5 H5B 108.2
C6 C5 H5B 108.2
H5A C5 H5B 107.4
C5 C6 C7 114.2(4)
C5 C6 H6A 108.7
C7 C6 H6A 108.7
C5 C6 H6B 108.7
C7 C6 H6B 108.7
H6A C6 H6B 107.6
C6 C7 C8 114.8(4)
C6 C7 H7A 108.6
C8 C7 H7A 108.6
C6 C7 H7B 108.6
C8 C7 H7B 108.6
H7A C7 H7B 107.5
C9 C8 C7 112.9(4)
C9 C8 H8A 109.0
C7 C8 H8A 109.0
C9 C8 H8B 109.0
C7 C8 H8B 109.0
H8A C8 H8B 107.8
C8 C9 C10 113.6(4)
C8 C9 H9A 108.8
C10 C9 H9A 108.8
C8 C9 H9B 108.8
C10 C9 H9B 108.8
H9A C9 H9B 107.7
C11 C10 C9 116.6(4)
C11 C10 H10A 108.1
C9 C10 H10A 108.1
C11 C10 H10B 108.1
C9 C10 H10B 108.1
H10A C10 H10B 107.3
C12 C11 C21 117.9(5)
C12 C11 C10 120.2(5)
C21 C11 C10 121.9(4)
C13 C12 C11 122.4(5)
C13 C12 H12 118.8
C11 C12 H12 118.8
C12 C13 C22 121.5(5)
C12 C13 H13 119.2
C22 C13 H13 119.2
C15 C14 C22 121.3(5)
C15 C14 H14 119.4
C22 C14 H14 119.4
C14 C15 C23 121.3(5)
C14 C15 H15 119.3
C23 C15 H15 119.3
C17 C16 C23 120.6(5)
C17 C16 H16 119.7
C23 C16 H16 119.7
C18 C17 C16 122.9(5)
C18 C17 H17 118.5
C16 C17 H17 118.5
C17 C18 C24 118.2(5)
C17 C18 C1 120.3(5)
C24 C18 C1 121.0(5)
C20 C19 C24 122.7(5)
C20 C19 H19 118.7
C24 C19 H19 118.7
C19 C20 C21 120.6(5)
C19 C20 H20 119.7
C21 C20 H20 119.7
C25 C21 C11 119.7(5)
C25 C21 C20 117.9(4)
C11 C21 C20 122.4(5)
C13 C22 C14 123.0(5)
C13 C22 C25 117.4(5)
C14 C22 C25 119.5(5)
C16 C23 C15 122.8(5)
C16 C23 C26 118.2(5)
C15 C23 C26 119.0(5)
C26 C24 C18 119.6(4)
C26 C24 C19 117.1(4)
C18 C24 C19 123.3(5)
C21 C25 C26 120.3(4)
C21 C25 C22 120.8(5)
C26 C25 C22 118.8(5)
C24 C26 C25 120.2(4)
C24 C26 C23 119.9(5)
C25 C26 C23 119.9(5)
C44 C27 C28 117.1(4)
C44 C27 H27A 108.0
C28 C27 H27A 108.0
C44 C27 H27B 108.0
C28 C27 H27B 108.0
H27A C27 H27B 107.3
C29 C28 C27 114.8(5)
C29 C28 H28A 108.6
C27 C28 H28A 108.6
C29 C28 H28B 108.6
C27 C28 H28B 108.6
H28A C28 H28B 107.5
C28 C29 C30 113.9(5)
C28 C29 H29A 108.8
C30 C29 H29A 108.8
C28 C29 H29B 108.8
C30 C29 H29B 108.8
H29A C29 H29B 107.7
C31 C30 C29 115.5(5)
C31 C30 H30A 108.4
C29 C30 H30A 108.4
C31 C30 H30B 108.4
C29 C30 H30B 108.4
H30A C30 H30B 107.5
C30 C31 C32 114.4(5)
C30 C31 H31A 108.7
C32 C31 H31A 108.7
C30 C31 H31B 108.7
C32 C31 H31B 108.7
H31A C31 H31B 107.6
C33 C32 C31 115.9(5)
C33 C32 H32A 108.3
C31 C32 H32A 108.3
C33 C32 H32B 108.3
C31 C32 H32B 108.3
H32A C32 H32B 107.4
C32 C33 C34 112.4(5)
C32 C33 H33A 109.1
C34 C33 H33A 109.1
C32 C33 H33B 109.1
C34 C33 H33B 109.1
H33A C33 H33B 107.8
C35 C34 C33 116.8(5)
C35 C34 H34A 108.1
C33 C34 H34A 108.1
C35 C34 H34B 108.1
C33 C34 H34B 108.1
H34A C34 H34B 107.3
C36 C35 C34 115.8(5)
C36 C35 H35A 108.3
C34 C35 H35A 108.3
C36 C35 H35B 108.3
C34 C35 H35B 108.3
H35A C35 H35B 107.4
C37 C36 C35 112.1(4)
C37 C36 H36A 109.2
C35 C36 H36A 109.2
C37 C36 H36B 109.2
C35 C36 H36B 109.2
H36A C36 H36B 107.9
C38 C37 C47 118.1(5)
C38 C37 C36 119.4(5)
C47 C37 C36 122.1(5)
C39 C38 C37 122.7(5)
C39 C38 H38 118.6
C37 C38 H38 118.6
C38 C39 C48 120.9(5)
C38 C39 H39 119.5
C48 C39 H39 119.5
C41 C40 C48 121.6(5)
C41 C40 H40 119.2
C48 C40 H40 119.2
C40 C41 C49 121.8(5)
C40 C41 H41 119.1
C49 C41 H41 119.1
C49 C42 C43 120.8(5)
C49 C42 H42 119.6
C43 C42 H42 119.6
C44 C43 C42 122.9(5)
C44 C43 H43 118.6
C42 C43 H43 118.6
C43 C44 C50 117.6(5)
C43 C44 C27 120.8(5)
C50 C44 C27 121.6(5)
C46 C45 C50 121.8(5)
C46 C45 H45 119.1
C50 C45 H45 119.1
C45 C46 C47 122.2(4)
C45 C46 H46 118.9
C47 C46 H46 118.9
C37 C47 C51 119.7(4)
C37 C47 C46 123.1(4)
C51 C47 C46 117.2(4)
C39 C48 C51 118.2(5)
C39 C48 C40 123.1(5)
C51 C48 C40 118.7(5)
C42 C49 C52 118.6(5)
C42 C49 C41 123.3(5)
C52 C49 C41 118.1(5)
C45 C50 C52 117.5(4)
C45 C50 C44 122.9(5)
C52 C50 C44 119.6(4)
C48 C51 C47 120.1(4)
C48 C51 C52 120.4(4)
C47 C51 C52 119.5(4)
C50 C52 C51 120.7(4)
C50 C52 C49 120.1(4)
C51 C52 C49 119.2(4)

loop_
_geom_bond_atom_site_label_1
_geom_bond_atom_site_label_2
_geom_bond_distance
C1 C18 1.511(7)
C1 C2 1.540(8)
C1 H1A 0.9900
C1 H1B 0.9900
C2 C3 1.521(7)
C2 H2A 0.9900
C2 H2B 0.9900
C3 C4 1.532(7)
C3 H3A 0.9900
C3 H3B 0.9900
C4 C5 1.503(7)
C4 H4A 0.9900
C4 H4B 0.9900
C5 C6 1.509(7)
C5 H5A 0.9900
C5 H5B 0.9900
C6 C7 1.513(7)
C6 H6A 0.9900
C6 H6B 0.9900
C7 C8 1.538(7)
C7 H7A 0.9900
C7 H7B 0.9900
C8 C9 1.513(7)
C8 H8A 0.9900
C8 H8B 0.9900
C9 C10 1.544(8)
C9 H9A 0.9900
C9 H9B 0.9900
C10 C11 1.503(7)
C10 H10A 0.9900
C10 H10B 0.9900
C11 C12 1.390(7)
C11 C21 1.416(7)
C12 C13 1.382(8)
C12 H12 0.9500
C13 C22 1.386(8)
C13 H13 0.9500
C14 C15 1.353(8)
C14 C22 1.420(8)
C14 H14 0.9500
C15 C23 1.415(8)
C15 H15 0.9500
C16 C17 1.374(8)
C16 C23 1.390(8)
C16 H16 0.9500
C17 C18 1.371(8)
C17 H17 0.9500
C18 C24 1.423(7)
C19 C20 1.350(7)
C19 C24 1.428(7)
C19 H19 0.9500
C20 C21 1.422(7)
C20 H20 0.9500
C21 C25 1.416(7)
C22 C25 1.428(7)
C23 C26 1.433(7)
C24 C26 1.409(7)
C25 C26 1.423(7)
C27 C44 1.505(8)
C27 C28 1.534(8)
C27 H27A 0.9900
C27 H27B 0.9900
C28 C29 1.522(8)
C28 H28A 0.9900
C28 H28B 0.9900
C29 C30 1.533(8)
C29 H29A 0.9900
C29 H29B 0.9900
C30 C31 1.515(9)
C30 H30A 0.9900
C30 H30B 0.9900
C31 C32 1.521(9)
C31 H31A 0.9900
C31 H31B 0.9900
C32 C33 1.506(9)
C32 H32A 0.9900
C32 H32B 0.9900
C33 C34 1.531(9)
C33 H33A 0.9900
C33 H33B 0.9900
C34 C35 1.516(9)
C34 H34A 0.9900
C34 H34B 0.9900
C35 C36 1.516(8)
C35 H35A 0.9900
C35 H35B 0.9900
C36 C37 1.502(7)
C36 H36A 0.9900
C36 H36B 0.9900
C37 C38 1.384(8)
C37 C47 1.407(7)
C38 C39 1.366(8)
C38 H38 0.9500
C39 C48 1.393(7)
C39 H39 0.9500
C40 C41 1.330(8)
C40 C48 1.422(7)
C40 H40 0.9500
C41 C49 1.443(8)
C41 H41 0.9500
C42 C49 1.374(7)
C42 C43 1.385(8)
C42 H42 0.9500
C43 C44 1.385(7)
C43 H43 0.9500
C44 C50 1.422(7)
C45 C46 1.341(7)
C45 C50 1.412(7)
C45 H45 0.9500
C46 C47 1.433(7)
C46 H46 0.9500
C47 C51 1.421(7)
C48 C51 1.415(7)
C49 C52 1.427(7)
C50 C52 1.420(7)
C51 C52 1.424(7)
